data_7117471
loop_
_publ_author_name
'Xingyong Wang'
'Zaichao Zhang'
'You Song'
'Yuanting Su'
'Xinping Wang'

_publ_section_title
;
 Bis(phenothiazine)arene diradicaloids: isolation, characterization and
 crystal structures
;
_journal_name_full Chem.Commun.
_journal_page_first 11822
_journal_paper_doi 10.1039/C5cc03573B
_journal_volume 51
_journal_year 2015
_chemical_formula_moiety 'C38 H24 N2 S2, 2(C16 Al F36 O4), 1.554(C H2 Cl2)'
_chemical_formula_sum 'C71.56 H27.11 Al2 Cl3.11 F72 N2 O8 S2'
_chemical_formula_weight 2639.05
_chemical_name_systematic
; 
 ? 
;
_space_group_IT_number 14
_symmetry_cell_setting monoclinic
_symmetry_space_group_name_Hall '-P 2ybc'
_symmetry_space_group_name_H-M 'P 1 21/c 1'
_atom_sites_solution_hydrogens geom
_atom_sites_solution_primary direct
_atom_sites_solution_secondary difmap
_audit_creation_method SHELXL-97
_audit_update_record
;
2015-02-03 deposited with the CCDC.
2015-06-11 downloaded from the CCDC.
;
_cell_angle_alpha 90.00
_cell_angle_beta 93.3620(10)
_cell_angle_gamma 90.00
_cell_formula_units_Z 2
_cell_length_a 10.4150(7)
_cell_length_b 15.3696(11)
_cell_length_c 28.611(2)
_cell_measurement_reflns_used 9953
_cell_measurement_temperature 123(2)
_cell_measurement_theta_max 27.38
_cell_measurement_theta_min 2.36
_cell_volume 4572.0(6)
_computing_cell_refinement 'Bruker SAINT'
_computing_data_collection 'Bruker APEX DUO'
_computing_data_reduction 'Bruker SAINT'
_computing_molecular_graphics 'Bruker SHELXTL'
_computing_publication_material 'Bruker SHELXTL'
_computing_structure_refinement 'SHELXL-97 (Sheldrick, 2008)'
_computing_structure_solution 'SHELXS-97 (Sheldrick, 2008)'
_diffrn_ambient_temperature 123(2)
_diffrn_measured_fraction_theta_full 0.993
_diffrn_measured_fraction_theta_max 0.993
_diffrn_radiation_monochromator graphite
_diffrn_radiation_source 'fine-focus sealed tube'
_diffrn_radiation_type MoK\a
_diffrn_radiation_wavelength 0.71073
_diffrn_reflns_av_R_equivalents 0.0301
_diffrn_reflns_av_sigmaI/netI 0.0271
_diffrn_reflns_limit_h_max 13
_diffrn_reflns_limit_h_min -9
_diffrn_reflns_limit_k_max 19
_diffrn_reflns_limit_k_min -19
_diffrn_reflns_limit_l_max 36
_diffrn_reflns_limit_l_min -36
_diffrn_reflns_number 40420
_diffrn_reflns_theta_full 27.44
_diffrn_reflns_theta_max 27.44
_diffrn_reflns_theta_min 1.43
_exptl_absorpt_coefficient_mu 0.371
_exptl_absorpt_correction_T_max 0.9229
_exptl_absorpt_correction_T_min 0.8905
_exptl_absorpt_correction_type multi-scan
_exptl_absorpt_process_details 'SADABS (Bruker, 2000)'
_exptl_crystal_colour red-brown
_exptl_crystal_density_diffrn 1.917
_exptl_crystal_density_method 'not measured'
_exptl_crystal_description block
_exptl_crystal_F_000 2587
_exptl_crystal_size_max 0.33
_exptl_crystal_size_mid 0.31
_exptl_crystal_size_min 0.18
_refine_diff_density_max 1.388
_refine_diff_density_min -0.737
_refine_diff_density_rms 0.070
_refine_ls_extinction_method none
_refine_ls_goodness_of_fit_ref 1.077
_refine_ls_hydrogen_treatment constr
_refine_ls_matrix_type full
_refine_ls_number_parameters 1364
_refine_ls_number_reflns 10370
_refine_ls_number_restraints 2493
_refine_ls_restrained_S_all 1.257
_refine_ls_R_factor_all 0.0694
_refine_ls_R_factor_gt 0.0536
_refine_ls_shift/su_max 0.007
_refine_ls_shift/su_mean 0.000
_refine_ls_structure_factor_coef Fsqd
_refine_ls_weighting_details 'calc w=1/[\s^2^(Fo^2^)+(0.0813P)^2^+4.4198P] where P=(Fo^2^+2Fc^2^)/3'
_refine_ls_weighting_scheme calc
_refine_ls_wR_factor_gt 0.1479
_refine_ls_wR_factor_ref 0.1603
_reflns_number_gt 8150
_reflns_number_total 10370
_reflns_threshold_expression >2sigma(I)
_cod_data_source_file c5cc03573b2.cif
_cod_data_source_block 1b
_cod_original_sg_symbol_Hall '-P 2ybc  '
_cod_original_sg_symbol_H-M 'P2(1)/c  '
_cod_database_code 7117471

loop_
_symmetry_equiv_pos_as_xyz
'x, y, z'
'-x, y+1/2, -z+1/2'
'-x, -y, -z'
'x, -y-1/2, z-1/2'

loop_
_atom_site_label
_atom_site_type_symbol
_atom_site_fract_x
_atom_site_fract_y
_atom_site_fract_z
_atom_site_U_iso_or_equiv
_atom_site_adp_type
_atom_site_occupancy
_atom_site_symmetry_multiplicity
_atom_site_calc_flag
_atom_site_refinement_flags
_atom_site_disorder_assembly
_atom_site_disorder_group
C36 C 1.0035(6) 0.5370(5) 0.0688(3) 0.082(2) Uani 0.777(2) 1 d P A 3
H36A H 1.0822 0.5293 0.0515 0.099 Uiso 0.777(2) 1 calc PR A 3
H36B H 1.0245 0.5775 0.0951 0.099 Uiso 0.777(2) 1 calc PR A 3
Cl1 Cl 0.88393(14) 0.58369(17) 0.03145(6) 0.0982(8) Uani 0.777(2) 1 d P A 3
Cl2 Cl 0.96042(16) 0.43842(13) 0.09120(7) 0.0820(6) Uani 0.777(2) 1 d P A 3
Al1 Al 0.8177(4) 0.0634(3) 0.16149(15) 0.0184(10) Uani 0.777(2) 1 d PDU A 3
O1 O 0.7585(5) 0.1648(2) 0.17400(18) 0.0294(10) Uani 0.777(2) 1 d PDU A 3
C1 C 0.6874(4) 0.2347(3) 0.16040(15) 0.0264(8) Uani 0.777(2) 1 d PDU A 3
C2 C 0.7394(4) 0.3140(3) 0.18941(16) 0.0358(10) Uani 0.777(2) 1 d PDU A 3
C3 C 0.5446(4) 0.2182(3) 0.16968(15) 0.0363(9) Uani 0.777(2) 1 d PDU A 3
C4 C 0.6972(4) 0.2543(3) 0.10750(13) 0.0335(8) Uani 0.777(2) 1 d PDU A 3
F1 F 0.8474(3) 0.34237(18) 0.17441(12) 0.0491(7) Uani 0.777(2) 1 d PDU A 3
F2 F 0.7587(4) 0.2923(3) 0.23423(13) 0.0484(10) Uani 0.777(2) 1 d PDU A 3
F3 F 0.6540(8) 0.3799(4) 0.1877(3) 0.0538(17) Uani 0.777(2) 1 d PDU A 3
F4 F 0.5095(7) 0.1379(4) 0.1560(2) 0.0562(13) Uani 0.777(2) 1 d PDU A 3
F5 F 0.5252(3) 0.2249(2) 0.21500(10) 0.0547(8) Uani 0.777(2) 1 d PDU A 3
F6 F 0.4651(5) 0.2743(4) 0.1480(2) 0.0547(12) Uani 0.777(2) 1 d PDU A 3
F7 F 0.8166(6) 0.2449(5) 0.0957(2) 0.0571(13) Uani 0.777(2) 1 d PDU A 3
F8 F 0.6600(4) 0.3360(4) 0.0961(2) 0.0460(10) Uani 0.777(2) 1 d PDU A 3
F9 F 0.6249(3) 0.2019(2) 0.08040(11) 0.0421(7) Uani 0.777(2) 1 d PDU A 3
O3 O 0.9675(2) 0.06545(17) 0.13986(10) 0.0251(5) Uani 0.777(2) 1 d PDU A 3
C9 C 1.0955(4) 0.0782(3) 0.14763(14) 0.0245(8) Uani 0.777(2) 1 d PDU A 3
C10 C 1.1560(5) 0.0757(4) 0.09902(16) 0.0318(10) Uani 0.777(2) 1 d PDU A 3
C11 C 1.1571(5) 0.0068(3) 0.17954(17) 0.0315(10) Uani 0.777(2) 1 d PDU A 3
C12 C 1.1219(6) 0.1686(4) 0.1701(2) 0.0343(12) Uani 0.777(2) 1 d PDU A 3
F19 F 1.0847(3) 0.12043(19) 0.06730(9) 0.0413(6) Uani 0.777(2) 1 d PDU A 3
F20 F 1.1631(5) -0.0057(3) 0.08357(19) 0.0392(11) Uani 0.777(2) 1 d PDU A 3
F21 F 1.2747(4) 0.1091(4) 0.1006(2) 0.0429(10) Uani 0.777(2) 1 d PDU A 3
F22 F 1.1075(4) -0.0709(2) 0.16842(14) 0.0404(8) Uani 0.777(2) 1 d PDU A 3
F23 F 1.2841(5) 0.0016(5) 0.1772(3) 0.0478(13) Uani 0.777(2) 1 d PDU A 3
F24 F 1.1335(3) 0.0206(2) 0.22431(11) 0.0408(7) Uani 0.777(2) 1 d PDU A 3
F25 F 1.0987(5) 0.2314(4) 0.1386(2) 0.0479(13) Uani 0.777(2) 1 d PDU A 3
F26 F 1.2438(6) 0.1761(6) 0.1874(4) 0.051(2) Uani 0.777(2) 1 d PDU A 3
F27 F 1.0457(6) 0.1816(4) 0.20498(16) 0.0407(11) Uani 0.777(2) 1 d PDU A 3
O4 O 0.8263(3) 0.00285(18) 0.21233(9) 0.0271(6) Uani 0.419(4) 1 d PDU A 3
C13 C 0.7871(9) -0.0116(6) 0.2563(4) 0.028(2) Uani 0.419(4) 1 d PDU A 3
C14 C 0.8173(13) -0.1073(7) 0.2687(4) 0.046(3) Uani 0.419(4) 1 d PDU A 3
C15 C 0.6402(8) 0.0014(6) 0.2564(3) 0.036(2) Uani 0.419(4) 1 d PDU A 3
C16 C 0.8543(11) 0.0496(7) 0.2914(4) 0.031(2) Uani 0.419(4) 1 d PDU A 3
F28 F 0.8115(18) -0.1208(12) 0.3148(4) 0.063(4) Uani 0.419(4) 1 d PDU A 3
F29 F 0.7329(14) -0.1597(7) 0.2461(6) 0.071(4) Uani 0.419(4) 1 d PDU A 3
F30 F 0.9338(9) -0.1309(5) 0.2568(2) 0.0450(18) Uani 0.419(4) 1 d PDU A 3
F31 F 0.5801(6) -0.0314(6) 0.2178(2) 0.0458(16) Uani 0.419(4) 1 d PDU A 3
F32 F 0.5899(12) -0.0375(8) 0.2929(4) 0.051(3) Uani 0.419(4) 1 d PDU A 3
F33 F 0.6104(6) 0.0857(4) 0.25814(19) 0.0483(16) Uani 0.419(4) 1 d PDU A 3
F34 F 0.7999(17) 0.0515(12) 0.3330(4) 0.038(3) Uani 0.419(4) 1 d PDU A 3
F35 F 0.8564(8) 0.1303(5) 0.2767(3) 0.0375(19) Uani 0.419(4) 1 d PDU A 3
F36 F 0.9758(6) 0.0243(5) 0.3023(2) 0.0417(15) Uani 0.419(4) 1 d PDU A 3
Al1' Al 0.8119(14) 0.0612(10) 0.1631(5) 0.016(3) Uani 0.223(2) 1 d PDU A 4
O1' O 0.7776(16) 0.1688(7) 0.1701(6) 0.033(3) Uani 0.223(2) 1 d PDU A 4
C1' C 0.7071(13) 0.2399(10) 0.1573(5) 0.039(3) Uani 0.223(2) 1 d PDU A 4
C2' C 0.7014(13) 0.3022(9) 0.1992(5) 0.044(3) Uani 0.223(2) 1 d PDU A 4
C3' C 0.5732(12) 0.2149(9) 0.1382(5) 0.060(3) Uani 0.223(2) 1 d PDU A 4
C4' C 0.7813(14) 0.2871(9) 0.1184(5) 0.059(3) Uani 0.223(2) 1 d PDU A 4
F1' F 0.6086(13) 0.2737(9) 0.2267(5) 0.083(4) Uani 0.223(2) 1 d PDU A 4
F2' F 0.8097(12) 0.3034(11) 0.2251(5) 0.053(4) Uani 0.223(2) 1 d PDU A 4
F3' F 0.672(3) 0.3828(10) 0.1864(10) 0.051(6) Uani 0.223(2) 1 d PDU A 4
F4' F 0.522(2) 0.1531(15) 0.1637(8) 0.076(6) Uani 0.223(2) 1 d PDU A 4
F5' F 0.5747(16) 0.1895(11) 0.0937(5) 0.084(5) Uani 0.223(2) 1 d PDU A 4
F6' F 0.4908(17) 0.2828(13) 0.1388(8) 0.073(6) Uani 0.223(2) 1 d PDU A 4
F7' F 0.827(2) 0.2296(16) 0.0899(8) 0.065(5) Uani 0.223(2) 1 d PDU A 4
F8' F 0.7032(16) 0.3416(14) 0.0948(8) 0.062(5) Uani 0.223(2) 1 d PDU A 4
F9' F 0.8762(12) 0.3326(8) 0.1394(6) 0.086(4) Uani 0.223(2) 1 d PDU A 4
O3' O 0.9753(7) 0.0463(5) 0.1654(3) 0.0236(17) Uani 0.223(2) 1 d PDU A 4
C9' C 1.0996(14) 0.0738(8) 0.1605(4) 0.030(2) Uani 0.223(2) 1 d PDU A 4
C10' C 1.1244(13) 0.0712(10) 0.1081(5) 0.034(3) Uani 0.223(2) 1 d PDU A 4
C11' C 1.1910(13) 0.0095(9) 0.1870(5) 0.033(3) Uani 0.223(2) 1 d PDU A 4
C12' C 1.1165(17) 0.1665(9) 0.1795(6) 0.031(3) Uani 0.223(2) 1 d PDU A 4
F19' F 1.0269(11) 0.1062(7) 0.0820(3) 0.047(2) Uani 0.223(2) 1 d PDU A 4
F20' F 1.136(2) -0.0110(10) 0.0928(7) 0.043(4) Uani 0.223(2) 1 d PDU A 4
F21' F 1.2307(13) 0.1138(13) 0.0983(7) 0.047(4) Uani 0.223(2) 1 d PDU A 4
F22' F 1.1563(11) -0.0729(7) 0.1787(5) 0.036(3) Uani 0.223(2) 1 d PDU A 4
F23' F 1.3120(14) 0.0170(14) 0.1744(8) 0.040(4) Uani 0.223(2) 1 d PDU A 4
F24' F 1.1921(12) 0.0223(8) 0.2329(3) 0.043(3) Uani 0.223(2) 1 d PDU A 4
F25' F 1.0681(16) 0.2267(11) 0.1494(6) 0.035(3) Uani 0.223(2) 1 d PDU A 4
F26' F 1.2411(16) 0.1875(15) 0.1880(10) 0.030(4) Uani 0.223(2) 1 d PDU A 4
F27' F 1.061(2) 0.1770(14) 0.2199(4) 0.043(4) Uani 0.223(2) 1 d PDU A 4
O4' O 0.7555(9) 0.0017(5) 0.2080(3) 0.0216(17) Uani 0.223(2) 1 d PDU A 4
C13' C 0.7691(11) -0.0107(8) 0.2554(5) 0.033(3) Uani 0.223(2) 1 d PDU A 4
C14' C 0.8434(14) -0.0859(9) 0.2737(5) 0.048(3) Uani 0.223(2) 1 d PDU A 4
C15' C 0.6151(13) -0.0363(9) 0.2577(5) 0.042(4) Uani 0.223(2) 1 d PDU A 4
C16' C 0.7894(14) 0.0714(9) 0.2826(5) 0.029(3) Uani 0.223(2) 1 d PDU A 4
F28' F 0.784(2) -0.1209(15) 0.3117(6) 0.052(5) Uani 0.223(2) 1 d PDU A 4
F29' F 0.8519(19) -0.1544(7) 0.2446(5) 0.064(3) Uani 0.223(2) 1 d PDU A 4
F30' F 0.9630(10) -0.0657(9) 0.2898(4) 0.074(3) Uani 0.223(2) 1 d PDU A 4
F31' F 0.5682(11) 0.0165(9) 0.2208(4) 0.047(3) Uani 0.223(2) 1 d PDU A 4
F32' F 0.5707(19) -0.0157(12) 0.2946(5) 0.042(4) Uani 0.223(2) 1 d PDU A 4
F33' F 0.6079(17) -0.1166(8) 0.2412(5) 0.071(4) Uani 0.223(2) 1 d PDU A 4
F34' F 0.790(3) 0.0598(19) 0.3297(5) 0.041(6) Uani 0.223(2) 1 d PDU A 4
F35' F 0.9037(11) 0.1092(9) 0.2766(5) 0.036(3) Uani 0.223(2) 1 d PDU A 4
F36' F 0.6995(12) 0.1307(11) 0.2735(7) 0.044(3) Uani 0.223(2) 1 d PDU A 4
O4A O 0.8263(3) 0.00285(18) 0.21233(9) 0.0271(6) Uani 0.359(5) 1 d P B 5
C13A C 0.7661(9) -0.0183(6) 0.2529(4) 0.033(4) Uani 0.359(5) 1 d PD B 5
C14A C 0.8340(13) -0.1080(7) 0.2652(5) 0.042(4) Uani 0.359(5) 1 d PDU B 5
C15A C 0.6291(11) -0.0287(9) 0.2568(6) 0.088(9) Uani 0.359(5) 1 d PD B 5
C16A C 0.8186(13) 0.0536(8) 0.2877(4) 0.047(6) Uani 0.359(5) 1 d PD B 5
F28A F 0.8477(16) -0.1229(11) 0.3099(4) 0.068(5) Uani 0.359(5) 1 d PD B 5
F29A F 0.7686(15) -0.1716(8) 0.2429(7) 0.057(4) Uani 0.359(5) 1 d PD B 5
F30A F 0.9483(11) -0.1045(9) 0.2478(7) 0.120(7) Uani 0.359(5) 1 d PD B 5
F31A F 0.5615(10) -0.0835(10) 0.2296(4) 0.090(4) Uani 0.359(5) 1 d PDU B 5
F32A F 0.6039(16) -0.0650(12) 0.3019(4) 0.090(6) Uani 0.359(5) 1 d PD B 5
F33A F 0.5581(14) 0.0443(9) 0.2598(8) 0.184(10) Uani 0.359(5) 1 d PD B 5
F34A F 0.788(2) 0.0413(14) 0.3309(4) 0.059(6) Uani 0.359(5) 1 d PD B 5
F35A F 0.770(2) 0.1300(6) 0.2735(4) 0.110(9) Uani 0.359(5) 1 d PD B 5
F36A F 0.9442(11) 0.0567(11) 0.2861(4) 0.092(4) Uani 0.359(5) 1 d PDU B 5
S1 S 0.3550(5) 0.7575(3) 0.14280(15) 0.0564(11) Uani 0.50 1 d PDU C 1
C24 C 0.2778(12) 0.7326(9) 0.0902(3) 0.042(2) Uani 0.50 1 d PDU C 1
C25 C 0.3227(16) 0.6695(12) 0.0589(5) 0.035(2) Uani 0.50 1 d PDU C 1
C26 C 0.2492(17) 0.6563(11) 0.0169(6) 0.039(2) Uani 0.50 1 d PDU C 1
H26A H 0.2748 0.6129 -0.0043 0.047 Uiso 0.50 1 calc PR C 1
C27 C 0.1401(15) 0.7053(8) 0.0057(4) 0.046(2) Uani 0.50 1 d PU C 1
H27A H 0.0935 0.6959 -0.0233 0.055 Uiso 0.50 1 calc PR C 1
C28 C 0.0972(14) 0.7684(8) 0.0365(4) 0.053(3) Uani 0.50 1 d PU C 1
H28A H 0.0221 0.8014 0.0284 0.064 Uiso 0.50 1 calc PR C 1
C29 C 0.1643(11) 0.7821(7) 0.0782(4) 0.047(3) Uani 0.50 1 d PDU C 1
H29A H 0.1357 0.8247 0.0993 0.056 Uiso 0.50 1 calc PR C 1
C30 C 0.4834(11) 0.6878(7) 0.1457(4) 0.039(2) Uani 0.50 1 d PDU C 1
C31 C 0.5106(13) 0.6274(10) 0.1104(4) 0.033(2) Uani 0.50 1 d PDU C 1
C32 C 0.6189(15) 0.5748(13) 0.1172(5) 0.041(3) Uani 0.50 1 d PDU C 1
H32A H 0.6385 0.5340 0.0937 0.049 Uiso 0.50 1 calc PR C 1
C33 C 0.6970(13) 0.5810(8) 0.1568(4) 0.046(2) Uani 0.50 1 d PU C 1
H33A H 0.7698 0.5440 0.1613 0.055 Uiso 0.50 1 calc PR C 1
C34 C 0.6691(14) 0.6424(8) 0.1909(4) 0.046(3) Uani 0.50 1 d PU C 1
H34A H 0.7247 0.6482 0.2182 0.055 Uiso 0.50 1 calc PR C 1
C35 C 0.5642(11) 0.6933(7) 0.1853(4) 0.047(2) Uani 0.50 1 d PDU C 1
H35A H 0.5458 0.7337 0.2091 0.056 Uiso 0.50 1 calc PR C 1
N1 N 0.434(2) 0.6218(18) 0.0688(6) 0.030(2) Uani 0.50 1 d PDU C 1
S1' S 0.3939(4) 0.7387(3) 0.15572(14) 0.0521(9) Uani 0.50 1 d PDU C 2
C24' C 0.3090(12) 0.7296(8) 0.1036(4) 0.042(2) Uani 0.50 1 d PDU C 2
C25' C 0.3408(16) 0.6720(12) 0.0671(5) 0.034(2) Uani 0.50 1 d PDU C 2
C26' C 0.2649(17) 0.6713(10) 0.0248(6) 0.039(2) Uani 0.50 1 d PDU C 2
H26B H 0.2863 0.6336 0.0001 0.047 Uiso 0.50 1 calc PR C 2
C27' C 0.1585(15) 0.7257(8) 0.0192(4) 0.047(2) Uani 0.50 1 d PU C 2
H27B H 0.1080 0.7261 -0.0095 0.057 Uiso 0.50 1 calc PR C 2
C28' C 0.1269(12) 0.7786(7) 0.0552(5) 0.048(3) Uani 0.50 1 d PU C 2
H28B H 0.0525 0.8142 0.0514 0.057 Uiso 0.50 1 calc PR C 2
C29' C 0.1998(11) 0.7813(8) 0.0965(4) 0.049(2) Uani 0.50 1 d PDU C 2
H29B H 0.1756 0.8192 0.1207 0.058 Uiso 0.50 1 calc PR C 2
C30' C 0.5244(11) 0.6709(8) 0.1507(4) 0.038(2) Uani 0.50 1 d PDU C 2
C31' C 0.5392(14) 0.6172(11) 0.1105(4) 0.034(2) Uani 0.50 1 d PDU C 2
C32' C 0.6446(15) 0.5633(12) 0.1106(5) 0.038(3) Uani 0.50 1 d PDU C 2
H32B H 0.6552 0.5255 0.0849 0.046 Uiso 0.50 1 calc PR C 2
C33' C 0.7361(13) 0.5638(8) 0.1482(4) 0.045(2) Uani 0.50 1 d PU C 2
H33B H 0.8088 0.5265 0.1479 0.054 Uiso 0.50 1 calc PR C 2
C34' C 0.7211(12) 0.6196(7) 0.1868(4) 0.047(2) Uani 0.50 1 d PU C 2
H34B H 0.7851 0.6208 0.2119 0.056 Uiso 0.50 1 calc PR C 2
C35' C 0.6152(11) 0.6717(7) 0.1882(4) 0.040(3) Uani 0.50 1 d PDU C 2
H35B H 0.6039 0.7080 0.2145 0.049 Uiso 0.50 1 calc PR C 2
N1' N 0.447(2) 0.6169(18) 0.0729(7) 0.030(2) Uani 0.50 1 d PDU C 2
C5 C 0.7013(3) -0.04684(19) 0.08600(10) 0.0294(6) Uani 1 1 d . A .
C6 C 0.5526(3) -0.0545(2) 0.07722(12) 0.0396(7) Uani 1 1 d . . .
C7 C 0.7628(3) -0.0268(3) 0.03929(12) 0.0421(8) Uani 1 1 d . . .
C8 C 0.7563(3) -0.1333(2) 0.10611(12) 0.0393(7) Uani 1 1 d . . .
C17 C 0.6706(3) 0.6973(2) -0.03827(11) 0.0350(7) Uani 1 1 d . . .
H17 H 0.7027 0.7551 -0.0392 0.042 Uiso 1 1 calc R . .
C18 C 0.5958(3) 0.67343(18) -0.00336(10) 0.0304(6) Uani 1 1 d . . .
H18A H 0.5752 0.7147 0.0197 0.036 Uiso 1 1 calc R . .
C19 C 0.5477(3) 0.58674(17) -0.00100(9) 0.0220(5) Uani 1 1 d . . .
C20 C 0.4706(3) 0.55808(17) 0.03438(9) 0.0226(5) Uani 1 1 d D . .
C21 C 0.4215(2) 0.47407(16) 0.03677(9) 0.0208(5) Uani 1 1 d . . .
C22 C 0.3431(3) 0.44535(18) 0.07294(9) 0.0260(6) Uani 1 1 d . . .
H22A H 0.3221 0.4847 0.0969 0.031 Uiso 1 1 calc R C .
C23 C 0.2982(3) 0.3627(2) 0.07359(10) 0.0313(6) Uani 1 1 d . . .
H23 H 0.2455 0.3448 0.0978 0.038 Uiso 1 1 calc R . .
F10 F 0.4939(2) -0.05365(17) 0.11690(8) 0.0567(6) Uani 1 1 d . . .
F11 F 0.5070(2) 0.01064(16) 0.05135(8) 0.0534(6) Uani 1 1 d . . .
F12 F 0.5180(2) -0.12935(17) 0.05550(9) 0.0608(7) Uani 1 1 d . . .
F13 F 0.7431(3) 0.05393(17) 0.02633(9) 0.0643(7) Uani 1 1 d . . .
F14 F 0.7145(2) -0.07804(18) 0.00449(7) 0.0594(6) Uani 1 1 d . . .
F15 F 0.8894(2) -0.04032(17) 0.04331(9) 0.0579(6) Uani 1 1 d . . .
F16 F 0.7598(2) -0.19636(14) 0.07397(9) 0.0610(7) Uani 1 1 d . . .
F17 F 0.8741(2) -0.12355(13) 0.12442(8) 0.0502(5) Uani 1 1 d . . .
F18 F 0.6861(3) -0.16232(15) 0.14013(9) 0.0633(7) Uani 1 1 d . . .
O2 O 0.7220(2) 0.01907(13) 0.11674(7) 0.0357(5) Uani 1 1 d D . .

loop_
_atom_site_aniso_label
_atom_site_aniso_U_11
_atom_site_aniso_U_22
_atom_site_aniso_U_33
_atom_site_aniso_U_23
_atom_site_aniso_U_13
_atom_site_aniso_U_12
C36 0.044(3) 0.118(6) 0.082(4) 0.060(4) -0.021(3) -0.018(3)
Cl1 0.0389(7) 0.175(2) 0.0786(11) 0.0718(12) -0.0137(7) -0.0142(9)
Cl2 0.0638(9) 0.0980(13) 0.0842(11) 0.0379(9) 0.0045(8) -0.0278(8)
Al1 0.0215(16) 0.0194(14) 0.0142(13) 0.0003(10) 0.0010(10) 0.0007(11)
O1 0.035(2) 0.0226(17) 0.0296(18) -0.0023(14) -0.0086(15) 0.0079(14)
C1 0.0271(18) 0.0206(17) 0.0311(18) 0.0065(14) -0.0024(15) 0.0042(14)
C2 0.039(2) 0.0235(19) 0.044(2) 0.0039(17) -0.0008(19) 0.0059(17)
C3 0.031(2) 0.036(2) 0.043(2) 0.0110(18) 0.0044(17) 0.0012(17)
C4 0.0339(19) 0.0349(19) 0.0313(19) 0.0113(15) -0.0017(15) 0.0044(16)
F1 0.0434(15) 0.0401(15) 0.0630(19) -0.0024(13) -0.0034(13) -0.0105(12)
F2 0.074(3) 0.0344(18) 0.0358(17) -0.0071(12) -0.0095(18) 0.007(2)
F3 0.062(3) 0.029(3) 0.071(3) 0.002(3) 0.004(2) 0.019(2)
F4 0.043(2) 0.047(2) 0.077(3) 0.0018(19) -0.002(2) -0.0170(17)
F5 0.0512(17) 0.068(2) 0.0466(16) 0.0142(14) 0.0187(13) 0.0034(15)
F6 0.0264(18) 0.067(2) 0.071(3) 0.0230(19) 0.0060(16) 0.0127(15)
F7 0.050(2) 0.075(3) 0.048(2) 0.007(2) 0.0200(18) 0.011(2)
F8 0.050(2) 0.0397(18) 0.048(2) 0.0227(14) -0.0012(18) 0.0035(17)
F9 0.0490(19) 0.0459(17) 0.0300(14) 0.0060(12) -0.0098(12) 0.0035(14)
O3 0.0225(12) 0.0318(14) 0.0214(13) -0.0018(11) 0.0043(11) -0.0064(10)
C9 0.0200(16) 0.0283(17) 0.025(2) -0.0047(15) 0.0028(15) -0.0050(14)
C10 0.026(2) 0.042(2) 0.028(2) -0.0033(17) 0.0082(17) -0.006(2)
C11 0.027(2) 0.039(2) 0.028(2) -0.0023(17) 0.0018(17) -0.0014(18)
C12 0.030(2) 0.036(2) 0.038(3) -0.0102(19) 0.0064(19) -0.0089(19)
F19 0.0396(15) 0.0557(17) 0.0292(14) 0.0080(11) 0.0063(11) -0.0031(13)
F20 0.043(2) 0.0447(18) 0.031(2) -0.0125(14) 0.0130(16) -0.0041(14)
F21 0.027(2) 0.060(2) 0.0433(18) -0.0038(14) 0.0142(18) -0.0131(18)
F22 0.046(2) 0.0311(14) 0.0438(19) 0.0015(12) -0.0007(16) -0.0003(15)
F23 0.026(2) 0.066(3) 0.052(2) 0.004(2) 0.0038(17) 0.0072(19)
F24 0.0388(17) 0.0581(18) 0.0251(14) -0.0002(12) 0.0000(13) 0.0021(16)
F25 0.055(3) 0.0316(17) 0.057(3) -0.0026(16) 0.0067(19) -0.0110(17)
F26 0.035(3) 0.056(4) 0.062(3) -0.025(3) 0.003(2) -0.016(2)
F27 0.0401(19) 0.0435(19) 0.039(3) -0.021(2) 0.010(2) -0.0036(14)
O4 0.0293(15) 0.0312(14) 0.0215(13) 0.0050(10) 0.0067(12) 0.0042(13)
C13 0.027(3) 0.033(4) 0.025(4) 0.008(3) 0.010(3) 0.002(3)
C14 0.057(5) 0.035(5) 0.046(5) 0.014(5) 0.002(5) 0.005(5)
C15 0.031(4) 0.052(5) 0.025(3) 0.010(3) 0.009(3) -0.005(4)
C16 0.037(5) 0.036(5) 0.021(4) -0.001(3) 0.002(3) -0.002(3)
F28 0.094(8) 0.053(6) 0.042(5) 0.035(4) 0.004(5) 0.012(6)
F29 0.117(9) 0.040(6) 0.053(5) 0.010(5) -0.008(6) -0.037(6)
F30 0.062(5) 0.026(4) 0.047(3) 0.008(2) -0.001(3) 0.021(3)
F31 0.028(3) 0.068(5) 0.040(3) 0.003(3) -0.007(2) -0.008(3)
F32 0.034(5) 0.064(7) 0.058(5) 0.026(4) 0.020(4) 0.001(5)
F33 0.045(3) 0.068(4) 0.033(3) 0.001(2) 0.010(2) 0.023(3)
F34 0.053(6) 0.041(6) 0.019(5) 0.005(5) -0.003(4) 0.005(5)
F35 0.061(5) 0.024(3) 0.028(3) 0.002(3) 0.000(4) 0.010(4)
F36 0.029(3) 0.067(4) 0.028(3) 0.004(2) -0.009(2) -0.003(2)
Al1' 0.010(4) 0.019(5) 0.018(5) 0.003(3) -0.001(3) -0.004(3)
O1' 0.036(5) 0.023(5) 0.038(5) -0.001(5) -0.016(5) 0.008(4)
C1' 0.037(4) 0.032(4) 0.046(4) 0.003(4) -0.006(4) 0.009(4)
C2' 0.051(6) 0.030(5) 0.052(6) 0.002(5) 0.002(5) 0.009(5)
C3' 0.053(5) 0.053(5) 0.073(6) 0.007(5) -0.008(5) 0.010(5)
C4' 0.068(6) 0.053(6) 0.057(6) 0.011(6) 0.003(6) 0.011(6)
F1' 0.095(8) 0.079(8) 0.080(7) 0.011(6) 0.048(7) 0.023(7)
F2' 0.061(8) 0.035(6) 0.060(7) -0.019(5) -0.013(6) 0.004(6)
F3' 0.075(11) 0.016(8) 0.062(10) -0.004(7) -0.001(8) 0.011(7)
F4' 0.052(8) 0.066(11) 0.108(11) 0.009(9) -0.020(8) -0.021(8)
F5' 0.095(10) 0.072(8) 0.079(9) -0.004(8) -0.046(8) 0.011(8)
F6' 0.046(9) 0.076(9) 0.095(11) 0.010(8) -0.023(8) 0.027(8)
F7' 0.087(10) 0.064(9) 0.045(8) 0.005(6) 0.010(7) 0.031(7)
F8' 0.089(11) 0.048(8) 0.048(7) 0.018(6) 0.001(9) 0.022(8)
F9' 0.075(8) 0.069(8) 0.117(10) 0.021(8) 0.016(8) -0.012(6)
O3' 0.021(3) 0.022(4) 0.028(4) 0.002(3) 0.002(3) -0.003(3)
C9' 0.024(4) 0.036(4) 0.030(4) -0.004(4) 0.005(4) -0.004(4)
C10' 0.026(5) 0.041(5) 0.035(5) 0.001(5) 0.003(5) -0.004(5)
C11' 0.029(6) 0.035(5) 0.034(6) -0.001(5) -0.002(5) 0.002(5)
C12' 0.030(5) 0.028(5) 0.034(6) -0.003(5) -0.002(5) -0.007(5)
F19' 0.056(6) 0.052(5) 0.033(5) 0.008(4) -0.008(5) -0.002(5)
F20' 0.050(9) 0.044(6) 0.037(8) -0.011(5) 0.015(6) 0.000(5)
F21' 0.037(9) 0.064(7) 0.042(6) 0.011(5) 0.018(7) -0.017(8)
F22' 0.029(6) 0.026(4) 0.053(7) 0.000(4) -0.001(5) 0.005(4)
F23' 0.020(6) 0.042(7) 0.058(7) 0.006(5) 0.006(5) 0.009(6)
F24' 0.046(6) 0.047(5) 0.036(5) 0.004(4) -0.010(5) 0.006(6)
F25' 0.033(7) 0.026(5) 0.046(7) 0.006(5) 0.000(5) 0.002(5)
F26' 0.016(7) 0.021(5) 0.052(9) -0.009(5) -0.012(6) -0.001(4)
F27' 0.058(8) 0.042(6) 0.029(7) -0.013(6) 0.008(7) -0.003(5)
O4' 0.031(4) 0.022(4) 0.014(4) 0.006(3) 0.015(4) -0.002(4)
C13' 0.039(5) 0.034(4) 0.027(4) 0.010(4) 0.006(4) 0.001(4)
C14' 0.062(6) 0.039(6) 0.044(6) 0.013(5) 0.019(5) 0.010(5)
C15' 0.039(7) 0.048(7) 0.038(7) 0.000(6) -0.002(6) -0.003(6)
C16' 0.036(5) 0.033(6) 0.018(5) 0.009(5) 0.001(5) 0.004(5)
F28' 0.082(8) 0.045(7) 0.031(6) 0.023(6) 0.012(6) 0.012(6)
F29' 0.094(9) 0.031(6) 0.069(8) 0.008(5) 0.027(8) 0.011(7)
F30' 0.075(7) 0.092(8) 0.057(6) 0.032(6) 0.019(5) 0.054(6)
F31' 0.037(5) 0.062(7) 0.040(5) -0.012(6) -0.008(4) -0.001(6)
F32' 0.036(6) 0.046(6) 0.046(5) -0.006(4) 0.019(4) 0.011(4)
F33' 0.102(10) 0.056(7) 0.053(7) -0.005(6) -0.005(7) -0.042(7)
F34' 0.048(10) 0.057(10) 0.017(8) 0.005(7) 0.002(8) 0.009(9)
F35' 0.038(7) 0.024(6) 0.047(5) -0.001(5) 0.012(5) 0.003(5)
F36' 0.056(7) 0.041(6) 0.035(6) -0.001(4) 0.011(6) 0.024(5)
O4A 0.0293(15) 0.0312(14) 0.0215(13) 0.0050(10) 0.0067(12) 0.0042(13)
C13A 0.073(11) 0.016(5) 0.010(5) -0.004(4) -0.002(5) 0.006(6)
C14A 0.051(8) 0.025(7) 0.048(8) -0.001(6) -0.008(6) -0.009(6)
C15A 0.064(13) 0.066(13) 0.13(2) -0.003(14) 0.000(13) -0.030(11)
C16A 0.060(12) 0.051(10) 0.033(9) 0.012(7) 0.016(8) -0.004(8)
F28A 0.090(10) 0.047(6) 0.061(8) 0.009(5) -0.046(7) 0.006(6)
F29A 0.086(8) 0.024(4) 0.056(7) 0.001(4) -0.029(7) 0.008(5)
F30A 0.052(6) 0.062(9) 0.25(2) 0.020(9) 0.028(8) 0.017(5)
F31A 0.071(6) 0.117(9) 0.075(7) -0.005(6) -0.035(5) -0.017(6)
F32A 0.051(7) 0.152(17) 0.070(8) -0.016(8) 0.018(6) -0.028(9)
F33A 0.097(11) 0.119(13) 0.34(3) -0.032(16) 0.003(14) 0.074(10)
F34A 0.090(11) 0.065(10) 0.024(7) -0.006(5) 0.018(6) -0.023(7)
F35A 0.25(3) 0.034(6) 0.039(6) -0.003(4) -0.029(18) 0.042(15)
F36A 0.075(8) 0.125(9) 0.079(7) -0.027(7) 0.020(6) -0.046(7)
S1 0.097(3) 0.0327(15) 0.044(2) -0.0179(13) 0.0378(18) -0.0108(15)
C24 0.069(5) 0.027(3) 0.034(4) -0.003(4) 0.030(4) -0.004(4)
C25 0.057(4) 0.022(3) 0.028(4) -0.001(3) 0.024(3) 0.005(3)
C26 0.053(5) 0.031(5) 0.035(5) 0.002(4) 0.016(4) 0.015(4)
C27 0.056(5) 0.041(5) 0.044(5) 0.006(4) 0.024(4) 0.021(4)
C28 0.065(6) 0.045(4) 0.051(6) 0.001(4) 0.023(5) 0.023(4)
C29 0.068(6) 0.034(3) 0.041(6) -0.010(5) 0.024(5) 0.012(4)
C30 0.068(5) 0.027(4) 0.023(3) -0.003(3) 0.015(4) -0.020(4)
C31 0.060(5) 0.023(4) 0.018(3) -0.001(3) 0.011(3) -0.015(3)
C32 0.069(6) 0.034(5) 0.020(4) -0.006(3) -0.001(4) -0.011(4)
C33 0.076(6) 0.039(5) 0.023(4) 0.001(3) -0.007(4) -0.013(4)
C34 0.081(7) 0.038(6) 0.019(3) -0.002(4) -0.005(5) -0.020(5)
C35 0.083(6) 0.036(5) 0.021(3) -0.005(3) 0.011(4) -0.022(4)
N1 0.055(5) 0.022(4) 0.013(3) -0.003(3) 0.009(3) -0.004(3)
S1' 0.075(2) 0.047(2) 0.0383(19) -0.0272(14) 0.0306(15) -0.0229(16)
C24' 0.063(5) 0.026(3) 0.038(4) -0.011(4) 0.029(3) -0.009(3)
C25' 0.056(4) 0.021(3) 0.027(4) -0.001(3) 0.018(3) -0.002(3)
C26' 0.054(5) 0.031(5) 0.034(5) -0.001(4) 0.023(4) 0.013(4)
C27' 0.057(5) 0.042(5) 0.045(5) 0.002(4) 0.019(4) 0.019(4)
C28' 0.056(6) 0.042(4) 0.046(7) -0.009(6) 0.020(5) 0.018(4)
C29' 0.065(5) 0.034(3) 0.050(6) -0.013(4) 0.029(4) 0.003(4)
C30' 0.069(6) 0.027(4) 0.020(3) -0.005(3) 0.014(4) -0.016(4)
C31' 0.066(5) 0.025(4) 0.012(3) -0.005(3) 0.005(3) -0.010(4)
C32' 0.071(6) 0.026(4) 0.016(4) -0.004(3) -0.009(4) -0.004(4)
C33' 0.077(6) 0.034(4) 0.022(4) -0.003(3) -0.015(4) -0.005(4)
C34' 0.083(6) 0.038(5) 0.018(3) 0.002(3) -0.014(4) -0.011(4)
C35' 0.073(7) 0.032(6) 0.016(3) -0.004(4) -0.001(5) -0.014(5)
N1' 0.054(5) 0.018(3) 0.020(4) -0.001(4) 0.010(3) 0.001(3)
C5 0.0282(14) 0.0335(15) 0.0259(14) -0.0071(11) -0.0049(11) -0.0037(11)
C6 0.0323(16) 0.050(2) 0.0360(17) -0.0147(14) -0.0012(13) -0.0013(14)
C7 0.0355(17) 0.056(2) 0.0345(17) -0.0042(15) 0.0016(14) 0.0006(15)
C8 0.0454(19) 0.0273(15) 0.0438(18) -0.0071(13) -0.0089(15) -0.0036(13)
C17 0.0500(18) 0.0281(15) 0.0267(15) 0.0029(11) -0.0002(13) -0.0129(13)
C18 0.0460(17) 0.0240(14) 0.0212(13) -0.0031(10) 0.0019(12) -0.0067(12)
C19 0.0286(13) 0.0206(12) 0.0167(12) -0.0008(9) -0.0007(10) -0.0015(10)
C20 0.0308(13) 0.0211(12) 0.0161(12) -0.0033(9) 0.0024(10) 0.0012(10)
C21 0.0245(12) 0.0212(12) 0.0165(12) 0.0010(9) -0.0002(9) 0.0008(10)
C22 0.0304(14) 0.0301(14) 0.0179(12) 0.0005(10) 0.0042(10) 0.0024(11)
C23 0.0344(15) 0.0370(16) 0.0228(14) 0.0077(11) 0.0041(11) -0.0066(12)
F10 0.0454(12) 0.0736(16) 0.0528(13) -0.0131(11) 0.0177(10) -0.0035(11)
F11 0.0388(11) 0.0722(15) 0.0471(12) -0.0093(11) -0.0143(9) 0.0135(10)
F12 0.0352(11) 0.0698(15) 0.0765(16) -0.0372(13) -0.0036(11) -0.0131(10)
F13 0.0776(17) 0.0642(16) 0.0528(14) 0.0217(11) 0.0177(12) 0.0083(13)
F14 0.0558(13) 0.0928(18) 0.0296(10) -0.0207(11) 0.0027(9) 0.0064(12)
F15 0.0338(11) 0.0734(16) 0.0676(15) -0.0042(12) 0.0118(10) -0.0038(10)
F16 0.0660(15) 0.0386(11) 0.0754(16) -0.0287(11) -0.0210(12) 0.0067(10)
F17 0.0470(12) 0.0352(10) 0.0651(14) -0.0058(9) -0.0245(10) 0.0055(9)
F18 0.0792(17) 0.0428(12) 0.0679(16) 0.0165(11) 0.0051(13) -0.0099(12)
O2 0.0434(12) 0.0286(11) 0.0328(11) -0.0089(8) -0.0160(9) 0.0024(9)

loop_
_atom_type_symbol
_atom_type_description
_atom_type_scat_dispersion_real
_atom_type_scat_dispersion_imag
_atom_type_scat_source
C C 0.0033 0.0016 'International Tables Vol C Tables 4.2.6.8 and 6.1.1.4'
H H 0.0000 0.0000 'International Tables Vol C Tables 4.2.6.8 and 6.1.1.4'
N N 0.0061 0.0033 'International Tables Vol C Tables 4.2.6.8 and 6.1.1.4'
O O 0.0106 0.0060 'International Tables Vol C Tables 4.2.6.8 and 6.1.1.4'
F F 0.0171 0.0103 'International Tables Vol C Tables 4.2.6.8 and 6.1.1.4'
Al Al 0.0645 0.0514 'International Tables Vol C Tables 4.2.6.8 and 6.1.1.4'
S S 0.1246 0.1234 'International Tables Vol C Tables 4.2.6.8 and 6.1.1.4'
Cl Cl 0.1484 0.1585 'International Tables Vol C Tables 4.2.6.8 and 6.1.1.4'

loop_
_geom_angle_atom_site_label_1
_geom_angle_atom_site_label_2
_geom_angle_atom_site_label_3
_geom_angle
_geom_angle_site_symmetry_1
_geom_angle_site_symmetry_3
Cl2 C36 Cl1 113.5(3) . .
Cl2 C36 H36A 108.9 . .
Cl1 C36 H36A 108.9 . .
Cl2 C36 H36B 108.9 . .
Cl1 C36 H36B 108.9 . .
H36A C36 H36B 107.7 . .
O3 Al1 O2 103.9(3) . .
O3 Al1 O1 113.8(3) . .
O2 Al1 O1 108.3(3) . .
O3 Al1 O4 108.2(3) . .
O2 Al1 O4 114.5(3) . .
O1 Al1 O4 108.3(3) . .
C1 O1 Al1 149.1(4) . .
O1 C1 C3 109.7(4) . .
O1 C1 C4 111.7(4) . .
C3 C1 C4 108.6(3) . .
O1 C1 C2 107.6(4) . .
C3 C1 C2 110.2(4) . .
C4 C1 C2 109.1(3) . .
F1 C2 F2 108.5(4) . .
F1 C2 F3 108.5(5) . .
F2 C2 F3 106.6(5) . .
F1 C2 C1 111.5(4) . .
F2 C2 C1 110.3(4) . .
F3 C2 C1 111.3(5) . .
F6 C3 F5 106.2(4) . .
F6 C3 F4 108.1(5) . .
F5 C3 F4 107.7(4) . .
F6 C3 C1 113.2(4) . .
F5 C3 C1 111.0(4) . .
F4 C3 C1 110.5(4) . .
F7 C4 F9 107.3(4) . .
F7 C4 F8 107.6(5) . .
F9 C4 F8 106.3(4) . .
F7 C4 C1 110.3(4) . .
F9 C4 C1 112.6(3) . .
F8 C4 C1 112.4(4) . .
C9 O3 Al1 148.6(3) . .
O3 C9 C11 111.5(4) . .
O3 C9 C12 110.3(4) . .
C11 C9 C12 109.6(4) . .
O3 C9 C10 107.2(3) . .
C11 C9 C10 109.5(3) . .
C12 C9 C10 108.6(4) . .
F19 C10 F20 107.4(4) . .
F19 C10 F21 107.6(4) . .
F20 C10 F21 107.7(4) . .
F19 C10 C9 110.9(4) . .
F20 C10 C9 110.6(4) . .
F21 C10 C9 112.5(4) . .
F23 C11 F22 107.9(5) . .
F23 C11 F24 107.2(5) . .
F22 C11 F24 106.3(4) . .
F23 C11 C9 113.2(4) . .
F22 C11 C9 110.7(4) . .
F24 C11 C9 111.2(4) . .
F27 C12 F25 107.8(5) . .
F27 C12 F26 107.7(5) . .
F25 C12 F26 108.5(5) . .
F27 C12 C9 110.4(4) . .
F25 C12 C9 110.5(4) . .
F26 C12 C9 111.8(5) . .
C13 O4 Al1 149.6(4) . .
O4 C13 C16 111.0(7) . .
O4 C13 C14 107.3(7) . .
C16 C13 C14 111.2(8) . .
O4 C13 C15 109.3(7) . .
C16 C13 C15 109.8(7) . .
C14 C13 C15 108.2(8) . .
F30 C14 F29 107.3(11) . .
F30 C14 F28 107.6(10) . .
F29 C14 F28 108.5(11) . .
F30 C14 C13 112.4(9) . .
F29 C14 C13 110.3(9) . .
F28 C14 C13 110.7(10) . .
F33 C15 F31 107.4(7) . .
F33 C15 F32 107.6(8) . .
F31 C15 F32 106.9(9) . .
F33 C15 C13 111.0(7) . .
F31 C15 C13 111.5(7) . .
F32 C15 C13 112.1(8) . .
F35 C16 F36 108.4(9) . .
F35 C16 F34 106.2(10) . .
F36 C16 F34 103.9(10) . .
F35 C16 C13 113.1(9) . .
F36 C16 C13 111.4(8) . .
F34 C16 C13 113.3(11) . .
O2 Al1' O1' 110.4(10) . .
O2 Al1' O4' 100.6(8) . .
O1' Al1' O4' 110.4(10) . .
O2 Al1' O3' 118.5(10) . .
O1' Al1' O3' 109.8(9) . .
O4' Al1' O3' 106.5(9) . .
C1' O1' Al1' 149.8(13) . .
O1' C1' C3' 111.4(11) . .
O1' C1' C2' 109.8(11) . .
C3' C1' C2' 111.3(10) . .
O1' C1' C4' 106.4(11) . .
C3' C1' C4' 109.9(10) . .
C2' C1' C4' 107.9(10) . .
F2' C2' F3' 108.8(14) . .
F2' C2' F1' 107.1(12) . .
F3' C2' F1' 107.6(14) . .
F2' C2' C1' 112.2(11) . .
F3' C2' C1' 112.8(14) . .
F1' C2' C1' 108.2(10) . .
F4' C3' F5' 110.0(13) . .
F4' C3' F6' 105.5(13) . .
F5' C3' F6' 106.4(12) . .
F4' C3' C1' 111.9(13) . .
F5' C3' C1' 111.0(11) . .
F6' C3' C1' 111.7(12) . .
F7' C4' F8' 110.1(14) . .
F7' C4' F9' 110.3(14) . .
F8' C4' F9' 108.4(12) . .
F7' C4' C1' 110.1(13) . .
F8' C4' C1' 109.9(12) . .
F9' C4' C1' 107.9(10) . .
C9' O3' Al1' 153.2(9) . .
O3' C9' C12' 109.8(10) . .
O3' C9' C10' 107.7(9) . .
C12' C9' C10' 110.4(10) . .
O3' C9' C11' 108.1(9) . .
C12' C9' C11' 111.6(10) . .
C10' C9' C11' 109.2(9) . .
F21' C10' F19' 107.3(12) . .
F21' C10' F20' 107.6(12) . .
F19' C10' F20' 106.0(12) . .
F21' C10' C9' 112.5(12) . .
F19' C10' C9' 111.7(10) . .
F20' C10' C9' 111.5(11) . .
F24' C11' F22' 107.6(12) . .
F24' C11' F23' 107.4(13) . .
F22' C11' F23' 106.5(12) . .
F24' C11' C9' 111.1(10) . .
F22' C11' C9' 111.7(10) . .
F23' C11' C9' 112.2(12) . .
F27' C12' F25' 108.0(13) . .
F27' C12' F26' 106.0(13) . .
F25' C12' F26' 105.7(13) . .
F27' C12' C9' 112.0(12) . .
F25' C12' C9' 112.5(12) . .
F26' C12' C9' 112.2(13) . .
C13' O4' Al1' 143.1(9) . .
O4' C13' C14' 118.8(10) . .
O4' C13' C16' 113.8(10) . .
C14' C13' C16' 115.1(10) . .
O4' C13' C15' 91.6(8) . .
C14' C13' C15' 106.9(9) . .
C16' C13' C15' 106.9(9) . .
F30' C14' F29' 107.4(12) . .
F30' C14' F28' 105.6(12) . .
F29' C14' F28' 103.2(12) . .
F30' C14' C13' 113.6(11) . .
F29' C14' C13' 116.7(11) . .
F28' C14' C13' 109.3(12) . .
F32' C15' F33' 122.4(13) . .
F32' C15' F31' 111.7(13) . .
F33' C15' F31' 105.3(11) . .
F32' C15' C13' 112.9(13) . .
F33' C15' C13' 104.1(10) . .
F31' C15' C13' 97.4(9) . .
F36' C16' F35' 107.4(12) . .
F36' C16' F34' 104.4(13) . .
F35' C16' F34' 103.3(13) . .
F36' C16' C13' 113.8(11) . .
F35' C16' C13' 113.5(11) . .
F34' C16' C13' 113.5(14) . .
C15A C13A C16A 109.8(8) . .
C15A C13A C14A 108.5(8) . .
C16A C13A C14A 109.9(8) . .
F28A C14A F30A 109.2(12) . .
F28A C14A F29A 111.4(11) . .
F30A C14A F29A 107.3(12) . .
F28A C14A C13A 113.2(11) . .
F30A C14A C13A 106.5(9) . .
F29A C14A C13A 109.0(9) . .
F31A C15A F33A 107.0(12) . .
F31A C15A F32A 99.3(11) . .
F33A C15A F32A 97.9(12) . .
F31A C15A C13A 121.2(11) . .
F33A C15A C13A 117.4(11) . .
F32A C15A C13A 110.1(11) . .
F34A C16A F36A 109.6(12) . .
F34A C16A F35A 107.8(12) . .
F36A C16A F35A 108.4(12) . .
F34A C16A C13A 113.8(12) . .
F36A C16A C13A 108.5(9) . .
F35A C16A C13A 108.6(9) . .
C24 S1 C30 103.3(6) . .
C25 C24 C29 120.7(9) . .
C25 C24 S1 123.6(8) . .
C29 C24 S1 115.6(8) . .
N1 C25 C26 120.4(9) . .
N1 C25 C24 122.4(10) . .
C26 C25 C24 117.2(10) . .
C27 C26 C25 121.2(12) . .
C27 C26 H26A 119.4 . .
C25 C26 H26A 119.4 . .
C26 C27 C28 121.3(11) . .
C26 C27 H27A 119.4 . .
C28 C27 H27A 119.4 . .
C29 C28 C27 119.4(11) . .
C29 C28 H28A 120.3 . .
C27 C28 H28A 120.3 . .
C28 C29 C24 120.2(10) . .
C28 C29 H29A 119.9 . .
C24 C29 H29A 119.9 . .
C35 C30 C31 119.4(10) . .
C35 C30 S1 116.2(8) . .
C31 C30 S1 124.4(8) . .
C32 C31 N1 119.9(9) . .
C32 C31 C30 118.5(10) . .
N1 C31 C30 121.5(9) . .
C33 C32 C31 121.0(12) . .
C33 C32 H32A 119.5 . .
C31 C32 H32A 119.5 . .
C32 C33 C34 119.3(12) . .
C32 C33 H33A 120.4 . .
C34 C33 H33A 120.4 . .
C35 C34 C33 120.6(11) . .
C35 C34 H34A 119.7 . .
C33 C34 H34A 119.7 . .
C34 C35 C30 121.1(11) . .
C34 C35 H35A 119.5 . .
C30 C35 H35A 119.5 . .
C25 N1 C31 124.7(9) . .
C25 N1 C20 117.8(8) . .
C31 N1 C20 117.5(8) . .
C24' S1' C30' 104.4(6) . .
C29' C24' C25' 118.0(9) . .
C29' C24' S1' 117.5(8) . .
C25' C24' S1' 124.5(8) . .
N1' C25' C26' 119.9(9) . .
N1' C25' C24' 120.5(9) . .
C26' C25' C24' 119.6(10) . .
C27' C26' C25' 119.9(12) . .
C27' C26' H26B 120.0 . .
C25' C26' H26B 120.0 . .
C28' C27' C26' 119.8(12) . .
C28' C27' H27B 120.1 . .
C26' C27' H27B 120.1 . .
C27' C28' C29' 121.5(11) . .
C27' C28' H28B 119.3 . .
C29' C28' H28B 119.3 . .
C28' C29' C24' 121.1(10) . .
C28' C29' H29B 119.4 . .
C24' C29' H29B 119.4 . .
C35' C30' C31' 121.8(10) . .
C35' C30' S1' 115.7(8) . .
C31' C30' S1' 122.5(8) . .
C32' C31' N1' 120.9(9) . .
C32' C31' C30' 117.9(9) . .
N1' C31' C30' 121.2(9) . .
C31' C32' C33' 120.6(11) . .
C31' C32' H32B 119.7 . .
C33' C32' H32B 119.7 . .
C32' C33' C34' 120.2(10) . .
C32' C33' H33B 119.9 . .
C34' C33' H33B 119.9 . .
C35' C34' C33' 120.4(10) . .
C35' C34' H34B 119.8 . .
C33' C34' H34B 119.8 . .
C34' C35' C30' 119.1(10) . .
C34' C35' H35B 120.5 . .
C30' C35' H35B 120.5 . .
C25' N1' C31' 126.4(9) . .
C25' N1' C20 117.2(8) . .
C31' N1' C20 116.3(8) . .
O2 C5 C8 111.2(2) . .
O2 C5 C7 110.8(3) . .
C8 C5 C7 109.2(3) . .
O2 C5 C6 106.3(2) . .
C8 C5 C6 109.8(3) . .
C7 C5 C6 109.5(3) . .
F11 C6 F10 107.8(3) . .
F11 C6 F12 108.2(3) . .
F10 C6 F12 106.3(3) . .
F11 C6 C5 110.8(3) . .
F10 C6 C5 111.5(3) . .
F12 C6 C5 112.1(3) . .
F13 C7 F15 108.1(3) . .
F13 C7 F14 107.4(3) . .
F15 C7 F14 107.4(3) . .
F13 C7 C5 111.5(3) . .
F15 C7 C5 110.6(3) . .
F14 C7 C5 111.6(3) . .
F17 C8 F18 106.7(3) . .
F17 C8 F16 107.1(3) . .
F18 C8 F16 107.4(3) . .
F17 C8 C5 111.6(3) . .
F18 C8 C5 110.7(3) . .
F16 C8 C5 113.0(3) . .
C18 C17 C23 121.0(3) . 3_665
C18 C17 H17 119.5 . .
C23 C17 H17 119.5 3_665 .
C17 C18 C19 120.5(3) . .
C17 C18 H18A 119.8 . .
C19 C18 H18A 119.8 . .
C20 C19 C18 123.1(2) . .
C20 C19 C21 118.2(2) . 3_665
C18 C19 C21 118.7(2) . 3_665
C21 C20 C19 123.8(2) . .
C21 C20 N1 118.7(16) . .
C19 C20 N1 117.4(15) . .
C21 C20 N1' 117.3(16) . .
C19 C20 N1' 118.8(16) . .
N1 C20 N1' 7.3(9) . .
C20 C21 C22 123.4(2) . .
C20 C21 C19 118.1(2) . 3_665
C22 C21 C19 118.5(2) . 3_665
C23 C22 C21 120.9(3) . .
C23 C22 H22A 119.6 . .
C21 C22 H22A 119.6 . .
C22 C23 C17 120.4(3) . 3_665
C22 C23 H23 119.8 . .
C17 C23 H23 119.8 3_665 .
C5 O2 Al1' 148.2(6) . .
C5 O2 Al1 147.8(3) . .
Al1' O2 Al1 2.9(7) . .

loop_
_geom_bond_atom_site_label_1
_geom_bond_atom_site_label_2
_geom_bond_distance
_geom_bond_site_symmetry_2
C36 Cl2 1.715(6) .
C36 Cl1 1.747(6) .
C36 H36A 0.9900 .
C36 H36B 0.9900 .
Al1 O3 1.712(5) .
Al1 O2 1.717(5) .
Al1 O1 1.722(5) .
Al1 O4 1.725(5) .
O1 C1 1.348(5) .
C1 C3 1.547(6) .
C1 C4 1.553(5) .
C1 C2 1.554(6) .
C2 F1 1.302(5) .
C2 F2 1.329(6) .
C2 F3 1.347(7) .
C3 F6 1.325(6) .
C3 F5 1.328(5) .
C3 F4 1.339(7) .
C4 F7 1.316(7) .
C4 F9 1.323(5) .
C4 F8 1.348(6) .
O3 C9 1.353(5) .
C9 C11 1.542(6) .
C9 C12 1.548(6) .
C9 C10 1.561(6) .
C10 F19 1.330(5) .
C10 F20 1.332(6) .
C10 F21 1.336(5) .
C11 F23 1.331(6) .
C11 F22 1.332(6) .
C11 F24 1.335(5) .
C12 F27 1.327(6) .
C12 F25 1.333(6) .
C12 F26 1.340(6) .
O4 C13 1.365(10) .
C13 C16 1.516(12) .
C13 C14 1.540(12) .
C13 C15 1.544(11) .
C14 F30 1.330(12) .
C14 F29 1.331(12) .
C14 F28 1.341(12) .
C15 F33 1.335(10) .
C15 F31 1.336(10) .
C15 F32 1.337(10) .
C16 F35 1.310(12) .
C16 F36 1.344(12) .
C16 F34 1.348(11) .
Al1' O2 1.706(14) .
Al1' O1' 1.706(15) .
Al1' O4' 1.708(15) .
Al1' O3' 1.715(14) .
O1' C1' 1.355(15) .
C1' C3' 1.518(14) .
C1' C2' 1.536(15) .
C1' C4' 1.569(15) .
C2' F2' 1.313(14) .
C2' F3' 1.322(14) .
C2' F1' 1.355(13) .
C3' F4' 1.329(14) .
C3' F5' 1.332(14) .
C3' F6' 1.351(14) .
C4' F7' 1.313(14) .
C4' F8' 1.325(14) .
C4' F9' 1.326(14) .
O3' C9' 1.377(14) .
C9' C12' 1.531(14) .
C9' C10' 1.537(14) .
C9' C11' 1.540(14) .
C10' F21' 1.331(13) .
C10' F19' 1.337(13) .
C10' F20' 1.344(14) .
C11' F24' 1.327(14) .
C11' F22' 1.334(14) .
C11' F23' 1.336(14) .
C12' F27' 1.331(14) .
C12' F25' 1.343(14) .
C12' F26' 1.346(14) .
O4' C13' 1.370(14) .
C13' C14' 1.469(14) .
C13' C16' 1.490(14) .
C13' C15' 1.656(15) .
C14' F30' 1.340(14) .
C14' F29' 1.348(14) .
C14' F28' 1.394(14) .
C15' F32' 1.221(13) .
C15' F33' 1.321(14) .
C15' F31' 1.397(14) .
C16' F36' 1.322(14) .
C16' F35' 1.345(14) .
C16' F34' 1.358(14) .
C13A C15A 1.447(13) .
C13A C16A 1.563(12) .
C13A C14A 1.579(12) .
C14A F28A 1.300(12) .
C14A F30A 1.318(13) .
C14A F29A 1.332(12) .
C15A F31A 1.322(13) .
C15A F33A 1.349(13) .
C15A F32A 1.442(14) .
C16A F34A 1.309(12) .
C16A F36A 1.312(13) .
C16A F35A 1.332(13) .
S1 C24 1.707(10) .
S1 C30 1.712(10) .
C24 C25 1.418(13) .
C24 C29 1.430(15) .
C25 N1 1.389(11) .
C25 C26 1.401(16) .
C26 C27 1.385(18) .
C26 H26A 0.9500 .
C27 C28 1.401(14) .
C27 H27A 0.9500 .
C28 C29 1.363(15) .
C28 H28A 0.9500 .
C29 H29A 0.9500 .
C30 C35 1.372(15) .
C30 C31 1.413(13) .
C31 C32 1.391(16) .
C31 N1 1.396(11) .
C32 C33 1.360(17) .
C32 H32A 0.9500 .
C33 C34 1.400(15) .
C33 H33A 0.9500 .
C34 C35 1.345(16) .
C34 H34A 0.9500 .
C35 H35A 0.9500 .
N1 C20 1.454(10) .
S1' C24' 1.693(10) .
S1' C30' 1.726(10) .
C24' C29' 1.394(15) .
C24' C25' 1.423(13) .
C25' N1' 1.393(11) .
C25' C26' 1.405(15) .
C26' C27' 1.390(18) .
C26' H26B 0.9500 .
C27' C28' 1.366(14) .
C27' H27B 0.9500 .
C28' C29' 1.368(15) .
C28' H28B 0.9500 .
C29' H29B 0.9500 .
C30' C35' 1.389(14) .
C30' C31' 1.430(13) .
C31' C32' 1.375(15) .
C31' N1' 1.401(11) .
C32' C33' 1.393(16) .
C32' H32B 0.9500 .
C33' C34' 1.414(13) .
C33' H33B 0.9500 .
C34' C35' 1.365(15) .
C34' H34B 0.9500 .
C35' H35B 0.9500 .
N1' C20 1.457(10) .
C5 O2 1.350(3) .
C5 C8 1.545(4) .
C5 C7 1.547(5) .
C5 C6 1.558(4) .
C6 F11 1.317(4) .
C6 F10 1.321(4) .
C6 F12 1.346(4) .
C7 F13 1.308(5) .
C7 F15 1.333(4) .
C7 F14 1.344(4) .
C8 F17 1.314(4) .
C8 F18 1.328(4) .
C8 F16 1.338(4) .
C17 C18 1.353(4) .
C17 C23 1.420(4) 3_665
C17 H17 0.9500 .
C18 C19 1.427(4) .
C18 H18A 0.9500 .
C19 C20 1.399(4) .
C19 C21 1.436(3) 3_665
C20 C21 1.392(4) .
C21 C22 1.425(4) .
C21 C19 1.436(3) 3_665
C22 C23 1.353(4) .
C22 H22A 0.9500 .
C23 C17 1.420(4) 3_665
C23 H23 0.9500 .
